data_4075472
loop_
_publ_author_name
'Wang, Xin'
'Liu, Shuang'
'Weng, Lin-Hong'
'Jin, Guo-Xin'

_publ_section_title
;
 A Trinuclear Silver(I) Functionalized N-Heterocyclic Carbene Complex and
 Its Use in Transmetalation: Structure and Catalytic Activity for
 Olefin Polymerization
;
_journal_issue 15
_journal_name_full Organometallics
_journal_page_first 3565
_journal_paper_doi 10.1021/om060309c
_journal_volume 25
_journal_year 2006
_chemical_formula_sum 'C60 H66 Ag3 I3 N18'
_chemical_formula_weight 1743.62
_chemical_name_systematic ?
_space_group_IT_number 167
_symmetry_cell_setting rhombohedral
_symmetry_space_group_name_Hall '-R 3 2"c'
_symmetry_space_group_name_H-M 'R -3 c :H'
_atom_sites_solution_hydrogens geom
_atom_sites_solution_primary direct
_atom_sites_solution_secondary difmap
_audit_creation_method shelxl-97
_cell_angle_alpha 90.00
_cell_angle_beta 90.00
_cell_angle_gamma 120.00
_cell_formula_units_Z 6
_cell_length_a 13.151(2)
_cell_length_b 13.151(2)
_cell_length_c 68.335(16)
_cell_measurement_temperature 293(2)
_cell_volume 10235(3)
_computing_cell_refinement 'Bruker SMART'
_computing_data_collection 'Bruker SMART'
_computing_data_reduction 'Bruker SHELXTL'
_computing_molecular_graphics 'Bruker SHELXTL'
_computing_publication_material 'Bruker SHELXTL'
_computing_structure_refinement 'SHELXL-97 (Sheldrick, 1997)'
_computing_structure_solution 'SHELXS-97 (Sheldrick, 1990)'
_diffrn_ambient_temperature 293(2)
_diffrn_measured_fraction_theta_full 1.000
_diffrn_measured_fraction_theta_max 1.000
_diffrn_measurement_device_type 'CCD area detector'
_diffrn_measurement_method 'phi and omega scans'
_diffrn_radiation_monochromator graphite
_diffrn_radiation_source 'fine-focus sealed tube'
_diffrn_radiation_type mok\a
_diffrn_radiation_wavelength 0.71073
_diffrn_reflns_av_R_equivalents 0.0475
_diffrn_reflns_av_sigmaI/netI 0.0291
_diffrn_reflns_limit_h_max 11
_diffrn_reflns_limit_h_min -15
_diffrn_reflns_limit_k_max 15
_diffrn_reflns_limit_k_min -13
_diffrn_reflns_limit_l_max 80
_diffrn_reflns_limit_l_min -81
_diffrn_reflns_number 13420
_diffrn_reflns_theta_full 25.00
_diffrn_reflns_theta_max 25.00
_diffrn_reflns_theta_min 1.79
_exptl_absorpt_coefficient_mu 2.260
_exptl_absorpt_correction_T_max 0.8055
_exptl_absorpt_correction_T_min 0.6606
_exptl_absorpt_correction_type none
_exptl_crystal_density_diffrn 1.697
_exptl_crystal_density_method 'not measured'
_exptl_crystal_F_000 5112
_exptl_crystal_size_max 0.20
_exptl_crystal_size_mid 0.15
_exptl_crystal_size_min 0.10
_refine_diff_density_max 2.214
_refine_diff_density_min -2.002
_refine_diff_density_rms 0.186
_refine_ls_extinction_coef 0.00000(5)
_refine_ls_extinction_expression Fc^*^=kFc[1+0.001xFc^2^\l^3^/sin(2\q)]^-1/4^
_refine_ls_extinction_method SHELXL
_refine_ls_goodness_of_fit_ref 1.038
_refine_ls_hydrogen_treatment mixed
_refine_ls_matrix_type full
_refine_ls_number_parameters 130
_refine_ls_number_reflns 2023
_refine_ls_number_restraints 0
_refine_ls_restrained_S_all 1.038
_refine_ls_R_factor_all 0.0857
_refine_ls_R_factor_gt 0.0635
_refine_ls_shift/su_max 3.590
_refine_ls_shift/su_mean 0.028
_refine_ls_structure_factor_coef Fsqd
_refine_ls_weighting_details 'calc w=1/[\s^2^(Fo^2^)+(0.1412P)^2^+47.7881P] where P=(Fo^2^+2Fc^2^)/3'
_refine_ls_weighting_scheme calc
_refine_ls_wR_factor_gt 0.1865
_refine_ls_wR_factor_ref 0.2116
_reflns_number_gt 1464
_reflns_number_total 2023
_reflns_threshold_expression >2sigma(i)
_cod_data_source_file om060309csi20060406_041733.cif
_cod_data_source_block f40922a
_cod_depositor_comments
;
 Changing the capitalization of '_atom_type_symbol' data item
 values and the values of related data items (e. g. _atom_site_type_symbol).
 Updating the _chemical_formula_sum data item value.

 Antanas Vaitkus,
 2017-01-04

The following automatic conversions were performed:

'_symmetry_cell_setting' value 'Rhombohedral' changed to
'rhombohedral' according to
/home/saulius/struct/CIF-dictionaries/cif_core.dic dictionary named
'cif_core.dic' version 2.4.1 from 2010-06-29.

Automatic conversion script
Id: cif_fix_values 1715 2011-07-08 13:25:40Z adriana 
;
_cod_original_cell_volume 10235(4)
_cod_original_sg_symbol_H-M R-3c
_cod_original_formula_sum 'c60 h66 ag3 i3 n18'
_cod_database_code 4075472

loop_
_symmetry_equiv_pos_as_xyz
'x, y, z'
'-y, x-y, z'
'-x+y, -x, z'
'y, x, -z+1/2'
'x-y, -y, -z+1/2'
'-x, -x+y, -z+1/2'
'x+2/3, y+1/3, z+1/3'
'-y+2/3, x-y+1/3, z+1/3'
'-x+y+2/3, -x+1/3, z+1/3'
'y+2/3, x+1/3, -z+5/6'
'x-y+2/3, -y+1/3, -z+5/6'
'-x+2/3, -x+y+1/3, -z+5/6'
'x+1/3, y+2/3, z+2/3'
'-y+1/3, x-y+2/3, z+2/3'
'-x+y+1/3, -x+2/3, z+2/3'
'y+1/3, x+2/3, -z+7/6'
'x-y+1/3, -y+2/3, -z+7/6'
'-x+1/3, -x+y+2/3, -z+7/6'
'-x, -y, -z'
'y, -x+y, -z'
'x-y, x, -z'
'-y, -x, z-1/2'
'-x+y, y, z-1/2'
'x, x-y, z-1/2'
'-x+2/3, -y+1/3, -z+1/3'
'y+2/3, -x+y+1/3, -z+1/3'
'x-y+2/3, x+1/3, -z+1/3'
'-y+2/3, -x+1/3, z-1/6'
'-x+y+2/3, y+1/3, z-1/6'
'x+2/3, x-y+1/3, z-1/6'
'-x+1/3, -y+2/3, -z+2/3'
'y+1/3, -x+y+2/3, -z+2/3'
'x-y+1/3, x+2/3, -z+2/3'
'-y+1/3, -x+2/3, z+1/6'
'-x+y+1/3, y+2/3, z+1/6'
'x+1/3, x-y+2/3, z+1/6'

loop_
_atom_site_label
_atom_site_type_symbol
_atom_site_fract_x
_atom_site_fract_y
_atom_site_fract_z
_atom_site_U_iso_or_equiv
_atom_site_adp_type
_atom_site_occupancy
_atom_site_symmetry_multiplicity
_atom_site_calc_flag
_atom_site_refinement_flags
Ag1 Ag 0.90226(7) 0.3333 0.0833 0.0625(4) Uani 1 2 d S
I1 I 0.6667 0.3333 0.0833 0.0583(5) Uani 1 6 d S
I2 I 0.3333 0.6667 0.007399(19) 0.0838(5) Uani 1 3 d S
N1 N 1.0319(6) 0.4459(6) 0.04470(11) 0.0596(18) Uani 1 1 d .
N2 N 0.8661(7) 0.2991(6) 0.03813(10) 0.0563(17) Uani 1 1 d .
N3 N 0.7657(17) 0.0406(13) 0.0253(3) 0.163(7) Uani 1 1 d .
C1 C 0.9356(8) 0.3612(8) 0.05324(13) 0.055(2) Uani 1 1 d .
C2 C 1.0232(9) 0.4371(10) 0.02448(14) 0.074(3) Uani 1 1 d .
H2 H 1.0793 0.4864 0.0155 0.089 Uiso 1 1 calc R
C3 C 0.9218(10) 0.3469(9) 0.02053(16) 0.073(3) Uani 1 1 d .
H3 H 0.8918 0.3193 0.0081 0.087 Uiso 1 1 calc R
C4 C 0.7494(8) 0.1943(9) 0.04037(15) 0.067(2) Uani 1 1 d .
H4A H 0.7002 0.1895 0.0294 0.081 Uiso 1 1 calc R
H4B H 0.7131 0.2013 0.0523 0.081 Uiso 1 1 calc R
C5 C 0.7566(8) 0.0852(8) 0.04123(15) 0.065(2) Uani 1 1 d .
C6 C 0.762(2) 0.0435(15) 0.0581(3) 0.158(9) Uani 1 1 d .
H6 H 0.7626 0.0821 0.0695 0.190 Uiso 1 1 calc R
C7 C 0.767(3) -0.061(2) 0.0590(5) 0.228(16) Uani 1 1 d .
H7 H 0.7634 -0.0965 0.0709 0.274 Uiso 1 1 calc R
C8 C 0.778(2) -0.1087(16) 0.0414(4) 0.153(9) Uani 1 1 d .
H8 H 0.7896 -0.1728 0.0413 0.183 Uiso 1 1 calc R
C9 C 0.771(3) -0.0640(18) 0.0258(4) 0.192(11) Uani 1 1 d .
H9 H 0.7697 -0.1006 0.0140 0.231 Uiso 1 1 calc R
C10 C 1.1304(10) 0.5345(12) 0.05578(18) 0.093(4) Uani 1 1 d .
H10A H 1.1102 0.5895 0.0612 0.140 Uiso 1 1 calc R
H10B H 1.1972 0.5751 0.0473 0.140 Uiso 1 1 calc R
H10C H 1.1492 0.4977 0.0662 0.140 Uiso 1 1 calc R

loop_
_atom_site_aniso_label
_atom_site_aniso_U_11
_atom_site_aniso_U_22
_atom_site_aniso_U_33
_atom_site_aniso_U_23
_atom_site_aniso_U_13
_atom_site_aniso_U_12
Ag1 0.0607(5) 0.0703(7) 0.0596(6) 0.0020(4) 0.0010(2) 0.0351(3)
I1 0.0498(5) 0.0498(5) 0.0754(10) 0.000 0.000 0.0249(3)
I2 0.0849(7) 0.0849(7) 0.0815(9) 0.000 0.000 0.0424(3)
N1 0.045(4) 0.057(4) 0.072(5) 0.006(3) 0.005(3) 0.022(3)
N2 0.058(4) 0.056(4) 0.058(4) -0.003(3) -0.003(3) 0.031(3)
N3 0.27(2) 0.122(11) 0.146(14) -0.016(9) 0.012(12) 0.133(14)
C1 0.055(5) 0.063(5) 0.060(5) 0.002(4) 0.002(4) 0.039(4)
C2 0.065(6) 0.078(7) 0.063(6) 0.015(5) 0.008(5) 0.024(5)
C3 0.083(7) 0.077(7) 0.058(5) 0.005(5) -0.004(5) 0.040(6)
C4 0.053(5) 0.078(6) 0.070(6) -0.008(5) -0.001(4) 0.033(5)
C5 0.059(5) 0.047(5) 0.073(6) -0.006(4) -0.004(4) 0.014(4)
C6 0.28(3) 0.109(12) 0.101(12) -0.006(9) -0.045(13) 0.110(16)
C7 0.26(3) 0.14(2) 0.23(3) 0.05(2) -0.12(3) 0.06(2)
C8 0.156(17) 0.077(10) 0.23(3) 0.000(14) -0.065(18) 0.060(11)
C9 0.30(4) 0.113(15) 0.20(2) -0.006(15) 0.01(2) 0.12(2)
C10 0.061(6) 0.096(8) 0.096(8) -0.007(7) -0.002(6) 0.019(6)

loop_
_atom_type_symbol
_atom_type_description
_atom_type_scat_dispersion_real
_atom_type_scat_dispersion_imag
_atom_type_scat_source
C C 0.0033 0.0016 'international tables vol c tables 4.2.6.8 and 6.1.1.4'
H H 0.0000 0.0000 'international tables vol c tables 4.2.6.8 and 6.1.1.4'
N N 0.0061 0.0033 'international tables vol c tables 4.2.6.8 and 6.1.1.4'
Ag Ag -0.8971 1.1015 'international tables vol c tables 4.2.6.8 and 6.1.1.4'
I I -0.4742 1.8119 'international tables vol c tables 4.2.6.8 and 6.1.1.4'

loop_
_geom_angle_atom_site_label_1
_geom_angle_atom_site_label_2
_geom_angle_atom_site_label_3
_geom_angle
_geom_angle_site_symmetry_1
_geom_angle_site_symmetry_3
C1 Ag1 C1 166.0(4) 17_554 .
C1 Ag1 I1 97.0(2) 17_554 .
C1 Ag1 I1 97.0(2) . .
Ag1 I1 Ag1 120.0 . 3_665
Ag1 I1 Ag1 120.0 . 2_655
Ag1 I1 Ag1 120.0 3_665 2_655
C1 N1 C2 111.2(8) . .
C1 N1 C10 122.5(9) . .
C2 N1 C10 126.2(8) . .
C1 N2 C3 110.2(8) . .
C1 N2 C4 124.2(8) . .
C3 N2 C4 125.7(8) . .
C5 N3 C9 119.3(17) . .
N1 C1 N2 104.1(8) . .
N1 C1 Ag1 127.2(7) . .
N2 C1 Ag1 128.7(7) . .
C3 C2 N1 106.8(9) . .
C2 C3 N2 107.7(10) . .
N2 C4 C5 111.6(7) . .
N3 C5 C6 122.2(14) . .
N3 C5 C4 118.5(11) . .
C6 C5 C4 119.2(12) . .
C5 C6 C7 119(2) . .
C8 C7 C6 118.0(19) . .
C9 C8 C7 119(2) . .
C8 C9 N3 122(2) . .

loop_
_geom_bond_atom_site_label_1
_geom_bond_atom_site_label_2
_geom_bond_distance
_geom_bond_site_symmetry_2
Ag1 C1 2.096(9) 17_554
Ag1 C1 2.096(9) .
Ag1 I1 3.0983(11) .
I1 Ag1 3.0983(11) 3_665
I1 Ag1 3.0983(11) 2_655
N1 C1 1.332(11) .
N1 C2 1.387(12) .
N1 C10 1.449(13) .
N2 C1 1.350(12) .
N2 C3 1.385(13) .
N2 C4 1.471(12) .
N3 C5 1.272(17) .
N3 C9 1.41(2) .
C2 C3 1.294(14) .
C4 C5 1.487(14) .
C5 C6 1.293(18) .
C6 C7 1.41(4) .
C7 C8 1.40(4) .
C8 C9 1.24(3) .
